data_4071981
loop_
_publ_author_name
'Manz, Thomas A.'
'Sharma, Shalini'
'Phomphrai, Khamphee'
'Novstrup, Krista A.'
'Fenwick, Andrew E.'
'Fanwick, Phillip E.'
'Medvedev, Grigori A.'
'Abu-Omar, Mahdi M.'
'Delgass, W. Nicholas'
'Thomson, Kendall T.'
'Caruthers, James M.'

_publ_section_title
;
 Quantitative Effects of Ion Pairing and Sterics on Chain Propagation
 Kinetics for 1-Hexene Polymerization Catalyzed by Mixed Cp&#x2032;/ArO
 Complexes
;
_journal_issue 21
_journal_name_full Organometallics
_journal_page_first 5504
_journal_paper_doi 10.1021/om8004993
_journal_volume 27
_journal_year 2008
_chemical_formula_moiety 'C24 H37 Br1 O1 Ti1'
_chemical_formula_sum 'C24 H37 Br O Ti'
_chemical_formula_weight 469.37
_chemical_name_systematic ' ?'
_space_group_IT_number 15
_symmetry_cell_setting monoclinic
_symmetry_space_group_name_Hall '-C 2yc'
_symmetry_space_group_name_H-M 'C 1 2/c 1'
_atom_type_scat_source 'International Tables for Crystallography (Vol C)'
_cell_angle_alpha 90.00
_cell_angle_beta 101.449(2)
_cell_angle_gamma 90.00
_cell_formula_units_Z 8
_cell_length_a 32.9821(9)
_cell_length_b 9.0983(4)
_cell_length_c 16.4350(7)
_cell_measurement_reflns_used 24234
_cell_measurement_temperature 150
_cell_measurement_theta_max 27
_cell_measurement_theta_min 2
_cell_volume 4833.7(3)
_computing_cell_refinement DENZO/SCALEPACK_(Otwinowski,_1996)
_computing_data_collection Collect_(Nonius,_1998)
_computing_data_reduction DENZO/SCALEPACK_(Otwinowski,_1996)
_computing_molecular_graphics
;
    ORTEP (Johnson, 1976)
    PLATON (Spek, 1997)
;
_computing_structure_refinement SHELX97_(Sheldrick,_1997)
_computing_structure_solution PATTY_(DIRDIF99,_Beurskins,_1999)
_diffrn_ambient_temperature 150
_diffrn_measured_fraction_theta_full 0.9912
_diffrn_measured_fraction_theta_max 0.9912
_diffrn_measurement_device_type Nonius_KappaCCD
_diffrn_measurement_method \w
_diffrn_radiation_monochromator 'graphite 002'
_diffrn_radiation_type MO-K\a
_diffrn_radiation_wavelength 0.71073
_diffrn_reflns_av_R_equivalents 0.041
_diffrn_reflns_limit_h_max 43
_diffrn_reflns_limit_h_min 0
_diffrn_reflns_limit_k_max 11
_diffrn_reflns_limit_k_min 0
_diffrn_reflns_limit_l_max 21
_diffrn_reflns_limit_l_min -21
_diffrn_reflns_number 24234
_diffrn_reflns_theta_full 27.9
_diffrn_reflns_theta_max 27.85
_diffrn_reflns_theta_min 2.33
_exptl_absorpt_coefficient_mu 1.997
_exptl_absorpt_correction_T_max 0.4970
_exptl_absorpt_correction_T_min 0.4300
_exptl_absorpt_correction_type multi-scan
_exptl_absorpt_process_details Otwinowski_&_Minor,_1997
_exptl_crystal_colour_lustre metallic
_exptl_crystal_colour_modifier light
_exptl_crystal_colour_primary orange
_exptl_crystal_density_diffrn 1.29
_exptl_crystal_description chunk
_exptl_crystal_F_000 1968
_exptl_crystal_size_max 0.41
_exptl_crystal_size_mid 0.40
_exptl_crystal_size_min 0.35
_refine_diff_density_max 0.86
_refine_diff_density_min -0.88
_refine_ls_extinction_method none
_refine_ls_goodness_of_fit_ref 1.031
_refine_ls_hydrogen_treatment constr
_refine_ls_matrix_type full
_refine_ls_number_parameters 255
_refine_ls_number_reflns 5692
_refine_ls_number_restraints 0
_refine_ls_R_factor_all 0.068
_refine_ls_R_factor_gt 0.043
_refine_ls_shift/su_max 0.001
_refine_ls_structure_factor_coef Fsqd
_refine_ls_weighting_details '1/[\s^2^(Fo^2^)+(0.0645P)^2^+3.6799P] where P=(Fo^2^+2Fc^2^)/3  '
_refine_ls_weighting_scheme calc
_refine_ls_wR_factor_gt 0.110
_refine_ls_wR_factor_ref 0.120
_reflns_number_gt 4105
_reflns_number_total 5707
_reflns_threshold_expression >2.0\s(I)
_cod_data_source_file om8004993_si_003.cif
_cod_data_source_block KP9
_cod_depositor_comments
;
The following automatic conversions were performed:

'_refine_ls_weighting_scheme' value 'calc ' changed to 'calc'
according to /home/saulius/struct/CIF-dictionaries/cif_core.dic
dictionary named 'cif_core.dic' version 2.4.1 from 2010-06-29.

Automatic conversion script
Id: cif_fix_values 1715 2011-07-08 13:25:40Z adriana 
;
_cod_original_formula_sum 'C24 H37 Br1 O1 Ti1'
_cod_database_code 4071981

loop_
_symmetry_equiv_pos_as_xyz
'x, y, z'
'-x, y, -z+1/2'
'x+1/2, y+1/2, z'
'-x+1/2, y+1/2, -z+1/2'
'-x, -y, -z'
'x, -y, z-1/2'
'-x+1/2, -y+1/2, -z'
'x+1/2, -y+1/2, z-1/2'

loop_
_atom_site_label
_atom_site_type_symbol
_atom_site_fract_x
_atom_site_fract_y
_atom_site_fract_z
_atom_site_U_iso_or_equiv
_atom_site_adp_type
_atom_site_occupancy
_atom_site_symmetry_multiplicity
_atom_site_calc_flag
_atom_site_refinement_flags
Br(24) Br 0.227113(10) 0.26662(4) -0.30113(2) 0.04731(13) Uani 1 1 d .
Ti Ti 0.088707(13) 0.14191(5) 0.02540(3) 0.02250(12) Uani 1 1 d .
O(2) O 0.12274(5) 0.1622(2) -0.04725(11) 0.0255(4) Uani 1 1 d .
C(1) C 0.12635(9) 0.2044(4) 0.15668(18) 0.0398(7) Uani 1 1 d .
C(2) C 0.12310(9) 0.3312(4) 0.10753(19) 0.0381(7) Uani 1 1 d .
C(3) C 0.08098(9) 0.3718(3) 0.08742(17) 0.0319(6) Uani 1 1 d .
C(4) C 0.05864(8) 0.2691(3) 0.12677(17) 0.0293(6) Uani 1 1 d .
C(5) C 0.08676(9) 0.1660(3) 0.16913(17) 0.0340(6) Uani 1 1 d .
C(11) C 0.16640(12) 0.1261(6) 0.1934(2) 0.0782(15) Uani 1 1 d .
C(12) C 0.15794(12) 0.4123(5) 0.0799(3) 0.0719(14) Uani 1 1 d .
C(13) C 0.06220(14) 0.5020(4) 0.0383(2) 0.0585(10) Uani 1 1 d .
C(14) C 0.01311(10) 0.2754(5) 0.1278(2) 0.0538(9) Uani 1 1 d .
C(15) C 0.07704(15) 0.0472(4) 0.2260(2) 0.0643(11) Uani 1 1 d .
C(21) C 0.14824(7) 0.1961(3) -0.09986(15) 0.0226(5) Uani 1 1 d .
C(22) C 0.18564(8) 0.1184(3) -0.09327(16) 0.0244(5) Uani 1 1 d .
C(23) C 0.20931(8) 0.1438(3) -0.15316(17) 0.0289(6) Uani 1 1 d .
C(24) C 0.19609(9) 0.2444(3) -0.21548(17) 0.0306(6) Uani 1 1 d .
C(25) C 0.16082(8) 0.3269(3) -0.21877(17) 0.0308(6) Uani 1 1 d .
C(26) C 0.13635(8) 0.3059(3) -0.15998(16) 0.0264(5) Uani 1 1 d .
C(31) C 0.09142(9) -0.0894(3) 0.04958(19) 0.0336(6) Uani 1 1 d .
C(41) C 0.02741(6) 0.1550(3) -0.05661(15) 0.0202(5) Uani 1 1 d .
C(221) C 0.18277(10) -0.1461(3) -0.0540(2) 0.0407(7) Uani 1 1 d .
C(222) C 0.19831(8) 0.0063(3) -0.02465(16) 0.0284(6) Uani 1 1 d .
C(223) C 0.24514(9) 0.0039(4) 0.0092(2) 0.0434(8) Uani 1 1 d .
C(261) C 0.10761(11) 0.5621(3) -0.1629(2) 0.0478(8) Uani 1 1 d .
C(262) C 0.09784(8) 0.3980(3) -0.16170(18) 0.0313(6) Uani 1 1 d .
C(263) C 0.06346(10) 0.3579(4) -0.2343(2) 0.0536(9) Uani 1 1 d .
H(23) H 0.2345 0.0919 -0.1511 0.035 Uiso 1 1 calc R
H(25) H 0.1532 0.3982 -0.2613 0.037 Uiso 1 1 calc R
H(11A) H 0.1866 0.1424 0.1578 0.117 Uiso 1 1 calc R
H(11B) H 0.1611 0.0205 0.1969 0.117 Uiso 1 1 calc R
H(11C) H 0.1774 0.1648 0.2490 0.117 Uiso 1 1 calc R
H(12A) H 0.1722 0.4747 0.1253 0.108 Uiso 1 1 calc R
H(12B) H 0.1467 0.4735 0.0316 0.108 Uiso 1 1 calc R
H(12C) H 0.1775 0.3412 0.0649 0.108 Uiso 1 1 calc R
H(13A) H 0.0842 0.5661 0.0266 0.088 Uiso 1 1 calc R
H(13B) H 0.0450 0.5565 0.0701 0.088 Uiso 1 1 calc R
H(13C) H 0.0451 0.4686 -0.0141 0.088 Uiso 1 1 calc R
H(14A) H 0.0026 0.1755 0.1321 0.081 Uiso 1 1 calc R
H(14B) H -0.0017 0.3210 0.0764 0.081 Uiso 1 1 calc R
H(14C) H 0.0088 0.3336 0.1755 0.081 Uiso 1 1 calc R
H(15A) H 0.0977 -0.0311 0.2301 0.096 Uiso 1 1 calc R
H(15B) H 0.0495 0.0067 0.2038 0.096 Uiso 1 1 calc R
H(15C) H 0.0775 0.0886 0.2813 0.096 Uiso 1 1 calc R
H(222) H 0.1846 0.0344 0.0222 0.034 Uiso 1 1 calc R
H(22A) H 0.1527 -0.1430 -0.0739 0.061 Uiso 1 1 calc R
H(22B) H 0.1894 -0.2158 -0.0078 0.061 Uiso 1 1 calc R
H(22C) H 0.1962 -0.1777 -0.0993 0.061 Uiso 1 1 calc R
H(22D) H 0.2593 -0.0331 -0.0338 0.065 Uiso 1 1 calc R
H(22E) H 0.2512 -0.0605 0.0579 0.065 Uiso 1 1 calc R
H(22F) H 0.2548 0.1037 0.0251 0.065 Uiso 1 1 calc R
H(262) H 0.0876 0.3772 -0.1095 0.038 Uiso 1 1 calc R
H(26A) H 0.1308 0.5852 -0.1174 0.072 Uiso 1 1 calc R
H(26B) H 0.0832 0.6189 -0.1562 0.072 Uiso 1 1 calc R
H(26C) H 0.1151 0.5876 -0.2160 0.072 Uiso 1 1 calc R
H(26D) H 0.0727 0.3763 -0.2865 0.080 Uiso 1 1 calc R
H(26E) H 0.0390 0.4180 -0.2325 0.080 Uiso 1 1 calc R
H(26F) H 0.0565 0.2537 -0.2308 0.080 Uiso 1 1 calc R
H(31A) H 0.0882 -0.1431 -0.0030 0.050 Uiso 1 1 calc R
H(31B) H 0.0691 -0.1171 0.0780 0.050 Uiso 1 1 calc R
H(31C) H 0.1182 -0.1140 0.0848 0.050 Uiso 1 1 calc R
H(41A) H 0.0211 0.2577 -0.0721 0.030 Uiso 1 1 calc R
H(41B) H 0.0065 0.1164 -0.0275 0.030 Uiso 1 1 calc R
H(41C) H 0.0274 0.0967 -0.1068 0.030 Uiso 1 1 calc R

loop_
_atom_site_aniso_label
_atom_site_aniso_U_11
_atom_site_aniso_U_22
_atom_site_aniso_U_33
_atom_site_aniso_U_12
_atom_site_aniso_U_13
_atom_site_aniso_U_23
Br(24) 0.04415(19) 0.0645(3) 0.04045(19) 0.00795(15) 0.02570(14) 0.01526(16)
Ti 0.0230(2) 0.0194(2) 0.0266(2) -0.00109(17) 0.00844(17) 0.00146(18)
O(2) 0.0280(9) 0.0234(10) 0.0278(9) -0.0010(7) 0.0124(7) 0.0019(8)
C(1) 0.0360(15) 0.055(2) 0.0258(14) 0.0116(14) -0.0011(12) -0.0053(14)
C(2) 0.0380(15) 0.0445(19) 0.0345(16) -0.0170(13) 0.0134(12) -0.0170(14)
C(3) 0.0479(16) 0.0201(14) 0.0301(14) -0.0017(11) 0.0136(12) -0.0030(11)
C(4) 0.0312(14) 0.0310(15) 0.0282(14) 0.0015(11) 0.0117(11) -0.0018(12)
C(5) 0.0498(17) 0.0282(15) 0.0257(14) 0.0035(13) 0.0113(12) 0.0025(12)
C(11) 0.053(2) 0.127(4) 0.046(2) 0.039(3) -0.0127(18) -0.013(2)
C(12) 0.063(2) 0.094(3) 0.067(3) -0.055(2) 0.034(2) -0.044(2)
C(13) 0.105(3) 0.0272(18) 0.050(2) 0.0125(18) 0.030(2) 0.0075(15)
C(14) 0.0380(17) 0.073(3) 0.057(2) 0.0075(16) 0.0250(16) -0.0056(19)
C(15) 0.110(3) 0.046(2) 0.046(2) 0.007(2) 0.037(2) 0.0176(18)
C(21) 0.0255(12) 0.0216(13) 0.0222(12) -0.0040(10) 0.0084(10) -0.0032(10)
C(22) 0.0263(12) 0.0212(13) 0.0256(13) -0.0026(10) 0.0050(10) -0.0034(10)
C(23) 0.0263(12) 0.0328(15) 0.0288(14) 0.0009(11) 0.0084(10) -0.0002(12)
C(24) 0.0323(14) 0.0360(16) 0.0264(13) -0.0045(11) 0.0124(11) 0.0017(12)
C(25) 0.0352(14) 0.0303(15) 0.0283(14) -0.0003(12) 0.0094(11) 0.0058(12)
C(26) 0.0289(13) 0.0237(13) 0.0280(13) -0.0018(11) 0.0088(10) 0.0007(11)
C(31) 0.0399(15) 0.0207(14) 0.0454(17) 0.0002(11) 0.0215(13) 0.0090(12)
C(41) 0.0130(10) 0.0231(13) 0.0262(12) -0.0074(9) 0.0083(9) 0.0006(10)
C(221) 0.0523(18) 0.0262(16) 0.0437(18) 0.0004(13) 0.0097(14) 0.0048(13)
C(222) 0.0310(13) 0.0288(14) 0.0271(13) 0.0023(11) 0.0098(11) 0.0009(11)
C(223) 0.0365(16) 0.049(2) 0.0417(18) 0.0040(14) 0.0015(13) 0.0155(15)
C(261) 0.059(2) 0.0270(17) 0.063(2) 0.0087(14) 0.0260(17) 0.0077(15)
C(262) 0.0344(14) 0.0270(15) 0.0348(15) 0.0060(11) 0.0128(12) 0.0071(12)
C(263) 0.0368(17) 0.058(2) 0.063(2) 0.0152(16) 0.0004(16) -0.0058(18)

loop_
_atom_type_symbol
_atom_type_radius_bond
Br 1.14
Ti 1.32
O 0.73
C 0.77
H 0.32

loop_
_geom_angle_atom_site_label_1
_geom_angle_atom_site_label_2
_geom_angle_atom_site_label_3
_geom_angle
O(2) Ti C(31) 102.43(10)
O(2) Ti C(41) 101.89(9)
C(31) Ti C(41) 99.58(11)
O(2) Ti C(1) 107.46(10)
C(31) Ti C(1) 94.19(12)
C(41) Ti C(1) 143.93(10)
O(2) Ti C(2) 90.70(9)
C(31) Ti C(2) 128.28(12)
C(41) Ti C(2) 126.55(11)
C(1) Ti C(2) 34.86(12)
O(2) Ti C(3) 109.24(9)
C(31) Ti C(3) 142.61(11)
C(41) Ti C(3) 92.97(10)
C(1) Ti C(3) 57.93(11)
C(2) Ti C(3) 34.95(11)
O(2) Ti C(5) 142.07(10)
C(31) Ti C(5) 85.12(11)
C(41) Ti C(5) 113.56(10)
C(1) Ti C(5) 34.61(11)
C(2) Ti C(5) 57.73(11)
C(3) Ti C(5) 57.66(10)
O(2) Ti C(4) 143.89(9)
C(31) Ti C(4) 110.69(10)
C(41) Ti C(4) 86.73(9)
C(1) Ti C(4) 57.20(10)
C(2) Ti C(4) 57.57(10)
C(3) Ti C(4) 34.75(9)
C(5) Ti C(4) 34.10(10)
C(21) O(2) Ti 172.70(17)
C(2) C(1) C(5) 108.8(3)
C(2) C(1) C(11) 125.3(3)
C(5) C(1) C(11) 125.9(4)
C(2) C(1) Ti 72.66(16)
C(5) C(1) Ti 74.64(17)
C(11) C(1) Ti 120.9(2)
C(1) C(2) C(3) 108.0(3)
C(1) C(2) C(12) 126.9(3)
C(3) C(2) C(12) 125.1(3)
C(1) C(2) Ti 72.48(17)
C(3) C(2) Ti 73.47(15)
C(12) C(2) Ti 119.8(2)
C(2) C(3) C(4) 107.2(3)
C(2) C(3) C(13) 128.0(3)
C(4) C(3) C(13) 124.7(3)
C(2) C(3) Ti 71.58(16)
C(4) C(3) Ti 74.02(15)
C(13) C(3) Ti 122.4(2)
C(5) C(4) C(3) 108.3(3)
C(5) C(4) C(14) 125.6(3)
C(3) C(4) C(14) 126.0(3)
C(5) C(4) Ti 72.44(16)
C(3) C(4) Ti 71.23(15)
C(14) C(4) Ti 125.2(2)
C(4) C(5) C(1) 107.7(3)
C(4) C(5) C(15) 126.0(3)
C(1) C(5) C(15) 126.0(3)
C(4) C(5) Ti 73.45(16)
C(1) C(5) Ti 70.75(16)
C(15) C(5) Ti 126.9(2)
O(2) C(21) C(26) 119.2(2)
O(2) C(21) C(22) 118.8(2)
C(26) C(21) C(22) 122.0(2)
C(23) C(22) C(21) 117.9(2)
C(23) C(22) C(222) 121.8(2)
C(21) C(22) C(222) 120.2(2)
C(24) C(23) C(22) 119.8(2)
C(25) C(24) C(23) 122.1(3)
C(25) C(24) Br(24) 119.1(2)
C(23) C(24) Br(24) 118.8(2)
C(24) C(25) C(26) 120.1(3)
C(25) C(26) C(21) 117.8(2)
C(25) C(26) C(262) 120.7(2)
C(21) C(26) C(262) 121.4(2)
C(22) C(222) C(221) 110.5(2)
C(22) C(222) C(223) 112.9(2)
C(221) C(222) C(223) 110.7(3)
C(26) C(262) C(263) 112.0(2)
C(26) C(262) C(261) 111.2(2)
C(263) C(262) C(261) 110.5(3)

loop_
_geom_bond_atom_site_label_1
_geom_bond_atom_site_label_2
_geom_bond_distance
Br(24) C(24) 1.908(3)
Ti O(2) 1.8034(18)
Ti C(31) 2.140(3)
Ti C(41) 2.199(2)
Ti C(1) 2.336(3)
Ti C(2) 2.338(3)
Ti C(3) 2.363(3)
Ti C(5) 2.386(3)
Ti C(4) 2.399(3)
O(2) C(21) 1.356(3)
C(1) C(2) 1.400(5)
C(1) C(5) 1.405(4)
C(1) C(11) 1.517(5)
C(2) C(3) 1.412(4)
C(2) C(12) 1.509(4)
C(3) C(4) 1.422(4)
C(3) C(13) 1.497(4)
C(4) C(5) 1.403(4)
C(4) C(14) 1.506(4)
C(5) C(15) 1.505(4)
C(21) C(26) 1.405(4)
C(21) C(22) 1.407(4)
C(22) C(23) 1.392(4)
C(22) C(222) 1.516(4)
C(23) C(24) 1.378(4)
C(24) C(25) 1.377(4)
C(25) C(26) 1.390(4)
C(26) C(262) 1.517(4)
C(221) C(222) 1.524(4)
C(222) C(223) 1.534(4)
C(261) C(262) 1.529(4)
C(262) C(263) 1.518(4)

loop_
_geom_torsion_atom_site_label_1
_geom_torsion_atom_site_label_2
_geom_torsion_atom_site_label_3
_geom_torsion_atom_site_label_4
_geom_torsion
O(2) Ti C(1) C(2) 64.59(19)
C(31) Ti C(1) C(2) 169.02(18)
C(41) Ti C(1) C(2) -78.4(3)
C(3) Ti C(1) C(2) -37.56(17)
C(5) Ti C(1) C(2) -115.8(3)
C(4) Ti C(1) C(2) -79.00(19)
O(2) Ti C(1) C(5) -179.58(17)
C(31) Ti C(1) C(5) -75.15(19)
C(41) Ti C(1) C(5) 37.4(3)
C(2) Ti C(1) C(5) 115.8(3)
C(3) Ti C(1) C(5) 78.26(19)
C(4) Ti C(1) C(5) 36.82(17)
O(2) Ti C(1) C(11) -56.6(4)
C(31) Ti C(1) C(11) 47.8(3)
C(41) Ti C(1) C(11) 160.4(3)
C(2) Ti C(1) C(11) -121.2(4)
C(3) Ti C(1) C(11) -158.8(4)
C(5) Ti C(1) C(11) 123.0(4)
C(4) Ti C(1) C(11) 159.8(4)
C(5) C(1) C(2) C(3) -1.1(3)
C(11) C(1) C(2) C(3) -178.6(3)
Ti C(1) C(2) C(3) 65.4(2)
C(5) C(1) C(2) C(12) 179.0(3)
C(11) C(1) C(2) C(12) 1.5(5)
Ti C(1) C(2) C(12) -114.5(3)
C(5) C(1) C(2) Ti -66.5(2)
C(11) C(1) C(2) Ti 116.0(3)
O(2) Ti C(2) C(1) -120.49(18)
C(31) Ti C(2) C(1) -14.0(2)
C(41) Ti C(2) C(1) 134.11(18)
C(3) Ti C(2) C(1) 115.6(3)
C(5) Ti C(2) C(1) 37.20(17)
C(4) Ti C(2) C(1) 77.82(19)
O(2) Ti C(2) C(3) 123.90(18)
C(31) Ti C(2) C(3) -129.61(18)
C(41) Ti C(2) C(3) 18.5(2)
C(1) Ti C(2) C(3) -115.6(3)
C(5) Ti C(2) C(3) -78.41(18)
C(4) Ti C(2) C(3) -37.79(16)
O(2) Ti C(2) C(12) 2.5(3)
C(31) Ti C(2) C(12) 109.0(3)
C(41) Ti C(2) C(12) -102.9(3)
C(1) Ti C(2) C(12) 123.0(4)
C(3) Ti C(2) C(12) -121.4(4)
C(5) Ti C(2) C(12) 160.2(4)
C(4) Ti C(2) C(12) -159.2(4)
C(1) C(2) C(3) C(4) 1.2(3)
C(12) C(2) C(3) C(4) -178.8(3)
Ti C(2) C(3) C(4) 65.97(19)
C(1) C(2) C(3) C(13) 178.1(3)
C(12) C(2) C(3) C(13) -2.0(5)
Ti C(2) C(3) C(13) -117.2(3)
C(1) C(2) C(3) Ti -64.7(2)
C(12) C(2) C(3) Ti 115.2(3)
O(2) Ti C(3) C(2) -61.53(19)
C(31) Ti C(3) C(2) 84.8(2)
C(41) Ti C(3) C(2) -165.21(18)
C(1) Ti C(3) C(2) 37.46(19)
C(5) Ti C(3) C(2) 78.62(19)
C(4) Ti C(3) C(2) 114.9(3)
O(2) Ti C(3) C(4) -176.38(16)
C(31) Ti C(3) C(4) -30.1(3)
C(41) Ti C(3) C(4) 79.94(17)
C(1) Ti C(3) C(4) -77.39(18)
C(2) Ti C(3) C(4) -114.9(3)
C(5) Ti C(3) C(4) -36.23(16)
O(2) Ti C(3) C(13) 62.3(3)
C(31) Ti C(3) C(13) -151.4(3)
C(41) Ti C(3) C(13) -41.3(3)
C(1) Ti C(3) C(13) 161.3(3)
C(2) Ti C(3) C(13) 123.9(4)
C(5) Ti C(3) C(13) -157.5(3)
C(4) Ti C(3) C(13) -121.3(3)
C(2) C(3) C(4) C(5) -0.9(3)
C(13) C(3) C(4) C(5) -177.9(3)
Ti C(3) C(4) C(5) 63.4(2)
C(2) C(3) C(4) C(14) 175.3(3)
C(13) C(3) C(4) C(14) -1.7(5)
Ti C(3) C(4) C(14) -120.4(3)
C(2) C(3) C(4) Ti -64.34(19)
C(13) C(3) C(4) Ti 118.7(3)
O(2) Ti C(4) C(5) -111.3(2)
C(31) Ti C(4) C(5) 44.0(2)
C(41) Ti C(4) C(5) 142.97(18)
C(1) Ti C(4) C(5) -37.38(18)
C(2) Ti C(4) C(5) -79.04(19)
C(3) Ti C(4) C(5) -117.1(2)
O(2) Ti C(4) C(3) 5.8(2)
C(31) Ti C(4) C(3) 161.02(17)
C(41) Ti C(4) C(3) -99.97(17)
C(1) Ti C(4) C(3) 79.67(19)
C(2) Ti C(4) C(3) 38.01(18)
C(5) Ti C(4) C(3) 117.1(2)
O(2) Ti C(4) C(14) 127.1(3)
C(31) Ti C(4) C(14) -77.6(3)
C(41) Ti C(4) C(14) 21.4(3)
C(1) Ti C(4) C(14) -159.0(3)
C(2) Ti C(4) C(14) 159.3(3)
C(3) Ti C(4) C(14) 121.3(3)
C(5) Ti C(4) C(14) -121.6(3)
C(3) C(4) C(5) C(1) 0.3(3)
C(14) C(4) C(5) C(1) -175.9(3)
Ti C(4) C(5) C(1) 62.9(2)
C(3) C(4) C(5) C(15) 173.5(3)
C(14) C(4) C(5) C(15) -2.7(5)
Ti C(4) C(5) C(15) -123.9(3)
C(3) C(4) C(5) Ti -62.62(19)
C(14) C(4) C(5) Ti 121.1(3)
C(2) C(1) C(5) C(4) 0.5(3)
C(11) C(1) C(5) C(4) 178.0(3)
Ti C(1) C(5) C(4) -64.7(2)
C(2) C(1) C(5) C(15) -172.7(3)
C(11) C(1) C(5) C(15) 4.8(5)
Ti C(1) C(5) C(15) 122.1(3)
C(2) C(1) C(5) Ti 65.2(2)
C(11) C(1) C(5) Ti -117.3(3)
O(2) Ti C(5) C(4) 116.68(19)
C(31) Ti C(5) C(4) -139.32(18)
C(41) Ti C(5) C(4) -40.99(19)
C(1) Ti C(5) C(4) 116.0(3)
C(2) Ti C(5) C(4) 78.56(19)
C(3) Ti C(5) C(4) 36.93(17)
O(2) Ti C(5) C(1) 0.6(3)
C(31) Ti C(5) C(1) 104.6(2)
C(41) Ti C(5) C(1) -157.02(18)
C(2) Ti C(5) C(1) -37.48(19)
C(3) Ti C(5) C(1) -79.1(2)
C(4) Ti C(5) C(1) -116.0(3)
O(2) Ti C(5) C(15) -120.4(3)
C(31) Ti C(5) C(15) -16.4(3)
C(41) Ti C(5) C(15) 81.9(3)
C(1) Ti C(5) C(15) -121.1(4)
C(2) Ti C(5) C(15) -158.6(3)
C(3) Ti C(5) C(15) 159.8(3)
C(4) Ti C(5) C(15) 122.9(4)
O(2) C(21) C(22) C(23) 173.4(2)
C(26) C(21) C(22) C(23) -5.7(4)
O(2) C(21) C(22) C(222) -4.1(4)
C(26) C(21) C(22) C(222) 176.8(2)
C(21) C(22) C(23) C(24) 1.1(4)
C(222) C(22) C(23) C(24) 178.6(2)
C(22) C(23) C(24) C(25) 3.0(4)
C(22) C(23) C(24) Br(24) -175.6(2)
C(23) C(24) C(25) C(26) -2.6(4)
Br(24) C(24) C(25) C(26) 176.0(2)
C(24) C(25) C(26) C(21) -1.9(4)
C(24) C(25) C(26) C(262) 178.8(3)
O(2) C(21) C(26) C(25) -173.0(2)
C(22) C(21) C(26) C(25) 6.0(4)
O(2) C(21) C(26) C(262) 6.3(4)
C(22) C(21) C(26) C(262) -174.6(2)
C(23) C(22) C(222) C(221) -85.9(3)
C(21) C(22) C(222) C(221) 91.6(3)
C(23) C(22) C(222) C(223) 38.6(4)
C(21) C(22) C(222) C(223) -143.9(3)
C(25) C(26) C(262) C(263) 71.1(4)
C(21) C(26) C(262) C(263) -108.2(3)
C(25) C(26) C(262) C(261) -53.1(4)
C(21) C(26) C(262) C(261) 127.6(3)
